data_7200893
loop_
_publ_author_name
'Zhao, Xiao-Qing'
'Zhao, Bin'
'Shi, Wei'
'Cheng, Peng'

_publ_section_title
;
 Structures and luminescent properties of a series of Ln--Ag
 heterometallic coordination polymers
;
_journal_issue 7
_journal_name_full CrystEngComm
_journal_page_first 1261
_journal_paper_doi 10.1039/b900430k
_journal_volume 11
_journal_year 2009
_chemical_formula_sum 'C14 H18 Ag Dy N2 O14'
_chemical_formula_weight 708.67
_chemical_name_systematic
;
?
;
_space_group_IT_number 14
_symmetry_cell_setting monoclinic
_symmetry_space_group_name_Hall '-P 2yn'
_symmetry_space_group_name_H-M 'P 1 21/n 1'
_atom_sites_solution_hydrogens geom
_atom_sites_solution_primary direct
_atom_sites_solution_secondary difmap
_audit_creation_method SHELXL-97
_cell_angle_alpha 90.00
_cell_angle_beta 99.020(2)
_cell_angle_gamma 90.00
_cell_formula_units_Z 4
_cell_length_a 14.5183(17)
_cell_length_b 7.3640(9)
_cell_length_c 19.696(2)
_cell_measurement_reflns_used 4770
_cell_measurement_temperature 293(2)
_cell_measurement_theta_max 26.29
_cell_measurement_theta_min 2.96
_cell_volume 2079.7(4)
_computing_cell_refinement 'Bruker SMART'
_computing_data_collection 'Bruker SMART'
_computing_data_reduction 'Bruker SAINT'
_computing_molecular_graphics 'Bruker SHELXTL'
_computing_publication_material 'Bruker SHELXTL'
_computing_structure_refinement 'SHELXL-97 (Sheldrick, 1997)'
_computing_structure_solution 'SHELXS-97 (Sheldrick, 1990)'
_diffrn_ambient_temperature 293(2)
_diffrn_measured_fraction_theta_full 0.993
_diffrn_measured_fraction_theta_max 0.993
_diffrn_measurement_device_type 'CCD area detector'
_diffrn_measurement_method 'phi and omega scans'
_diffrn_radiation_monochromator graphite
_diffrn_radiation_source 'fine-focus sealed tube'
_diffrn_radiation_type MoK\a
_diffrn_radiation_wavelength 0.71073
_diffrn_reflns_av_R_equivalents 0.0390
_diffrn_reflns_av_sigmaI/netI 0.0484
_diffrn_reflns_limit_h_max 18
_diffrn_reflns_limit_h_min -15
_diffrn_reflns_limit_k_max 9
_diffrn_reflns_limit_k_min -8
_diffrn_reflns_limit_l_max 24
_diffrn_reflns_limit_l_min -23
_diffrn_reflns_number 11301
_diffrn_reflns_theta_full 26.36
_diffrn_reflns_theta_max 26.36
_diffrn_reflns_theta_min 1.63
_exptl_absorpt_coefficient_mu 4.583
_exptl_absorpt_correction_T_max 1.000000
_exptl_absorpt_correction_T_min 0.643503
_exptl_absorpt_correction_type multi-scan
_exptl_absorpt_process_details SADABS
_exptl_crystal_colour colorless
_exptl_crystal_density_diffrn 2.263
_exptl_crystal_density_meas ?
_exptl_crystal_density_method 'not measured'
_exptl_crystal_description prism
_exptl_crystal_F_000 1364
_exptl_crystal_size_max 0.28
_exptl_crystal_size_mid 0.26
_exptl_crystal_size_min 0.10
_refine_diff_density_max 1.169
_refine_diff_density_min -1.259
_refine_diff_density_rms 0.136
_refine_ls_extinction_method none
_refine_ls_goodness_of_fit_ref 1.075
_refine_ls_hydrogen_treatment constr
_refine_ls_matrix_type full
_refine_ls_number_parameters 299
_refine_ls_number_reflns 4220
_refine_ls_number_restraints 19
_refine_ls_restrained_S_all 1.283
_refine_ls_R_factor_all 0.0420
_refine_ls_R_factor_gt 0.0283
_refine_ls_shift/su_max 0.004
_refine_ls_shift/su_mean 0.000
_refine_ls_structure_factor_coef Fsqd
_refine_ls_weighting_details 'calc w=1/[\s^2^(Fo^2^)+(0.0167P)^2^+0.0000P] where P=(Fo^2^+2Fc^2^)/3'
_refine_ls_weighting_scheme calc
_refine_ls_wR_factor_gt 0.0557
_refine_ls_wR_factor_ref 0.0588
_reflns_number_gt 3369
_reflns_number_total 4220
_reflns_threshold_expression >2sigma(I)
_cod_data_source_file b900430k.txt
_cod_data_source_block 7
_cod_depositor_comments
;
The following automatic conversions were performed:
'_symmetry_cell_setting' value 'Monoclinic' changed to 'monoclinic'
according to '/home/saulius/struct/CIF-dictionaries/cif_core.dic'
dictionary named 'cif_core.dic' version 2.4.1 from
2010-06-29.

'_exptl_absorpt_correction_type' value 'MULTI-SCAN' changed
to 'multi-scan' according to
'/home/saulius/struct/CIF-dictionaries/cif_core.dic' dictionary named
'cif_core.dic' version 2.4.1 from 2010-06-29.

Automatic conversion script
Id: cif_fix_enum 1527 2010-12-29 10:47:43Z saulius 

The following automatic conversions were performed:

'_exptl_crystal_density_meas' value 'NONE' was changed to '?' - the
value is perceived as not measured.

Automatic conversion script
Id: cif_fix_values 3008 2015-01-20 13:52:24Z robertas 
;
_cod_original_sg_symbol_H-M P2(1)/n
_cod_database_code 7200893

loop_
_symmetry_equiv_pos_as_xyz
'x, y, z'
'-x+1/2, y+1/2, -z+1/2'
'-x, -y, -z'
'x-1/2, -y-1/2, z-1/2'

loop_
_atom_site_label
_atom_site_type_symbol
_atom_site_fract_x
_atom_site_fract_y
_atom_site_fract_z
_atom_site_U_iso_or_equiv
_atom_site_adp_type
_atom_site_occupancy
_atom_site_symmetry_multiplicity
_atom_site_calc_flag
_atom_site_refinement_flags
_atom_site_disorder_assembly
_atom_site_disorder_group
Dy1 Dy 0.204092(17) 0.95957(3) 0.361520(12) 0.01880(8) Uani 1 1 d . . .
Ag1 Ag 0.1131(6) 1.5175(10) 0.4768(8) 0.0505(17) Uani 0.38(3) 1 d P . 1
Ag1' Ag 0.1253(2) 1.4806(10) 0.5050(6) 0.0617(14) Uani 0.62(3) 1 d P . 2
O1 O 0.3008(3) 1.2239(4) 0.35961(18) 0.0272(9) Uani 1 1 d . . .
O2 O 0.4018(3) 1.4296(5) 0.4115(2) 0.0379(10) Uani 1 1 d . . .
O3 O 0.2612(3) 0.6284(5) 0.5558(2) 0.0448(11) Uani 1 1 d . . .
O4 O 0.2044(3) 0.7470(4) 0.45445(18) 0.0292(9) Uani 1 1 d . . .
O5 O 0.1355(3) 0.6889(4) 0.30512(18) 0.0279(9) Uani 1 1 d . . .
O6 O 0.0211(3) 0.4827(5) 0.2836(2) 0.0429(11) Uani 1 1 d . . .
O7 O 0.1333(3) 1.1707(5) 0.43163(19) 0.0303(9) Uani 1 1 d . . .
O8 O 0.0072(3) 1.3009(5) 0.4614(2) 0.0453(12) Uani 1 1 d . . .
O9 O 0.3377(2) 0.7607(4) 0.35728(18) 0.0282(9) Uani 1 1 d D . .
H9A H 0.3324 0.6578 0.3757 0.034 Uiso 1 1 d RD . .
H9B H 0.3474 0.7595 0.3157 0.034 Uiso 1 1 d RD . .
O10 O 0.2522(2) 0.9515(4) 0.25084(16) 0.0270(8) Uani 1 1 d D . .
H10A H 0.2788 1.0220 0.2263 0.032 Uiso 1 1 d RD . .
H10B H 0.2320 0.8957 0.2141 0.032 Uiso 1 1 d RD . .
O11 O 0.1056(3) 1.1568(4) 0.28148(19) 0.0314(9) Uani 1 1 d D . .
H11A H 0.0689 1.0904 0.2537 0.038 Uiso 1 1 d RD . .
H11B H 0.0814 1.2551 0.2937 0.038 Uiso 1 1 d RD . .
N1 N 0.3195(3) 1.0183(5) 0.4686(2) 0.0224(9) Uani 1 1 d . . .
N2 N 0.0376(3) 0.8973(5) 0.3729(2) 0.0221(10) Uani 1 1 d . . .
C1 C 0.3568(4) 1.2858(6) 0.4099(3) 0.0248(12) Uani 1 1 d . . .
C2 C 0.3722(4) 1.1680(6) 0.4734(3) 0.0233(12) Uani 1 1 d . . .
C3 C 0.4348(4) 1.2091(7) 0.5324(3) 0.0341(14) Uani 1 1 d . . .
H3 H 0.4706 1.3144 0.5348 0.041 Uiso 1 1 calc R . .
C4 C 0.4427(4) 1.0905(8) 0.5874(3) 0.0425(16) Uani 1 1 d . . .
H4 H 0.4840 1.1148 0.6274 0.051 Uiso 1 1 calc R . .
C5 C 0.3885(4) 0.9353(8) 0.5823(3) 0.0381(15) Uani 1 1 d . . .
H5 H 0.3930 0.8536 0.6187 0.046 Uiso 1 1 calc R . .
C6 C 0.3277(4) 0.9039(7) 0.5223(3) 0.0254(12) Uani 1 1 d . . .
C7 C 0.2615(4) 0.7479(7) 0.5107(3) 0.0273(13) Uani 1 1 d . . .
C8 C 0.0542(4) 0.6295(7) 0.3075(3) 0.0282(13) Uani 1 1 d . . .
C9 C -0.0065(4) 0.7503(7) 0.3444(3) 0.0261(12) Uani 1 1 d . . .
C10 C -0.0988(4) 0.7162(8) 0.3478(3) 0.0396(16) Uani 1 1 d . . .
H10 H -0.1275 0.6113 0.3284 0.048 Uiso 1 1 calc R . .
C11 C -0.1482(4) 0.8411(8) 0.3805(4) 0.0498(18) Uani 1 1 d . . .
H11 H -0.2108 0.8218 0.3834 0.060 Uiso 1 1 calc R . .
C12 C -0.1031(4) 0.9938(7) 0.4086(3) 0.0409(16) Uani 1 1 d . . .
H12 H -0.1348 1.0806 0.4303 0.049 Uiso 1 1 calc R . .
C13 C -0.0104(4) 1.0162(6) 0.4042(3) 0.0259(12) Uani 1 1 d . . .
C14 C 0.0473(4) 1.1751(7) 0.4346(3) 0.0290(13) Uani 1 1 d . . .
O12 O 0.1971(3) 0.0377(6) 0.8089(2) 0.0571(13) Uani 1 1 d D . .
H12A H 0.2381 0.0843 0.7873 0.069 Uiso 1 1 d RD . .
H12B H 0.2080 0.0484 0.8526 0.069 Uiso 1 1 d RD . .
O13 O 0.9916(3) 0.9557(7) 0.1967(2) 0.0702(15) Uani 1 1 d D . .
H13A H 0.9329 0.9462 0.1942 0.084 Uiso 1 1 d RD . .
H13B H 1.0119 1.0032 0.1621 0.084 Uiso 1 1 d RD . .
O14 O 0.6612(3) 0.8211(7) 0.2534(3) 0.0841(18) Uani 1 1 d D . .
H14A H 0.6062 0.8641 0.2459 0.101 Uiso 1 1 d RD . .
H14B H 0.6701 0.7189 0.2769 0.101 Uiso 1 1 d RD . .

loop_
_atom_site_aniso_label
_atom_site_aniso_U_11
_atom_site_aniso_U_22
_atom_site_aniso_U_33
_atom_site_aniso_U_23
_atom_site_aniso_U_13
_atom_site_aniso_U_12
Dy1 0.01898(13) 0.01658(12) 0.02126(13) -0.00120(11) 0.00450(9) -0.00201(11)
Ag1 0.0490(17) 0.0335(14) 0.071(4) -0.0065(19) 0.0164(19) -0.0187(12)
Ag1' 0.0534(8) 0.0430(13) 0.088(3) -0.0175(19) 0.0098(13) -0.0203(8)
O1 0.032(2) 0.0250(19) 0.024(2) 0.0011(16) 0.0006(17) -0.0093(17)
O2 0.047(3) 0.024(2) 0.040(2) 0.0066(17) -0.0014(19) -0.0172(19)
O3 0.064(3) 0.034(2) 0.035(2) 0.0120(19) 0.003(2) -0.013(2)
O4 0.037(2) 0.0240(19) 0.026(2) 0.0058(16) 0.0019(18) -0.0077(17)
O5 0.023(2) 0.0255(19) 0.037(2) -0.0115(16) 0.0095(17) -0.0015(17)
O6 0.031(2) 0.024(2) 0.075(3) -0.025(2) 0.014(2) -0.0064(18)
O7 0.028(2) 0.0273(19) 0.038(2) -0.0102(17) 0.0098(18) -0.0051(17)
O8 0.042(3) 0.032(2) 0.067(3) -0.027(2) 0.024(2) -0.004(2)
O9 0.030(2) 0.0270(19) 0.028(2) 0.0019(16) 0.0067(18) 0.0036(17)
O10 0.036(2) 0.0271(18) 0.0205(19) -0.0012(16) 0.0124(16) -0.0061(18)
O11 0.030(2) 0.0233(18) 0.040(2) -0.0033(17) 0.0020(18) 0.0065(17)
N1 0.025(2) 0.016(2) 0.027(2) 0.0024(18) 0.0064(19) 0.0009(19)
N2 0.024(2) 0.020(2) 0.023(2) -0.0044(18) 0.0077(19) -0.0008(19)
C1 0.027(3) 0.019(3) 0.028(3) 0.001(2) 0.004(3) -0.003(2)
C2 0.023(3) 0.020(3) 0.027(3) -0.004(2) 0.005(2) -0.003(2)
C3 0.037(4) 0.032(3) 0.032(3) 0.000(3) 0.001(3) -0.014(3)
C4 0.047(4) 0.048(4) 0.028(3) 0.002(3) -0.011(3) -0.013(3)
C5 0.042(4) 0.041(3) 0.029(3) 0.011(3) -0.002(3) -0.007(3)
C6 0.025(3) 0.027(3) 0.025(3) -0.002(2) 0.005(2) -0.001(2)
C7 0.032(3) 0.021(3) 0.031(3) 0.002(2) 0.011(3) 0.003(2)
C8 0.025(3) 0.024(3) 0.036(3) -0.003(2) 0.006(3) 0.002(3)
C9 0.024(3) 0.023(3) 0.033(3) -0.005(2) 0.009(2) -0.005(2)
C10 0.033(4) 0.035(3) 0.054(4) -0.019(3) 0.015(3) -0.011(3)
C11 0.024(4) 0.054(4) 0.076(5) -0.025(4) 0.019(3) -0.009(3)
C12 0.031(3) 0.038(4) 0.059(4) -0.018(3) 0.023(3) -0.001(3)
C13 0.026(3) 0.024(3) 0.030(3) -0.004(2) 0.011(2) -0.001(2)
C14 0.033(4) 0.025(3) 0.031(3) -0.003(2) 0.012(3) -0.004(3)
O12 0.044(3) 0.081(3) 0.047(3) -0.013(3) 0.007(2) -0.003(3)
O13 0.042(3) 0.107(4) 0.063(3) -0.032(3) 0.013(2) -0.020(3)
O14 0.044(3) 0.082(4) 0.127(5) 0.051(4) 0.014(3) 0.010(3)

loop_
_atom_type_symbol
_atom_type_description
_atom_type_scat_dispersion_real
_atom_type_scat_dispersion_imag
_atom_type_scat_source
C C 0.0033 0.0016 'International Tables Vol C Tables 4.2.6.8 and 6.1.1.4'
H H 0.0000 0.0000 'International Tables Vol C Tables 4.2.6.8 and 6.1.1.4'
N N 0.0061 0.0033 'International Tables Vol C Tables 4.2.6.8 and 6.1.1.4'
O O 0.0106 0.0060 'International Tables Vol C Tables 4.2.6.8 and 6.1.1.4'
Ag Ag -0.8971 1.1015 'International Tables Vol C Tables 4.2.6.8 and 6.1.1.4'
Dy Dy -0.1892 4.4098 'International Tables Vol C Tables 4.2.6.8 and 6.1.1.4'

loop_
_geom_angle_atom_site_label_1
_geom_angle_atom_site_label_2
_geom_angle_atom_site_label_3
_geom_angle
_geom_angle_site_symmetry_1
_geom_angle_site_symmetry_3
_geom_angle_publ_flag
O10 Dy1 O1 75.60(11) . . ?
O10 Dy1 O4 135.30(12) . . ?
O1 Dy1 O4 127.37(12) . . ?
O10 Dy1 O7 138.49(12) . . ?
O1 Dy1 O7 77.85(12) . . ?
O4 Dy1 O7 86.21(12) . . ?
O10 Dy1 O5 73.67(12) . . ?
O1 Dy1 O5 149.25(12) . . ?
O4 Dy1 O5 76.40(12) . . ?
O7 Dy1 O5 127.73(12) . . ?
O10 Dy1 O11 69.56(12) . . ?
O1 Dy1 O11 78.00(12) . . ?
O4 Dy1 O11 144.12(13) . . ?
O7 Dy1 O11 74.13(12) . . ?
O5 Dy1 O11 92.10(12) . . ?
O10 Dy1 O9 66.86(12) . . ?
O1 Dy1 O9 90.92(12) . . ?
O4 Dy1 O9 74.32(12) . . ?
O7 Dy1 O9 144.84(13) . . ?
O5 Dy1 O9 76.24(12) . . ?
O11 Dy1 O9 136.41(12) . . ?
O10 Dy1 N2 120.07(13) . . ?
O1 Dy1 N2 136.36(12) . . ?
O4 Dy1 N2 72.50(13) . . ?
O7 Dy1 N2 64.07(12) . . ?
O5 Dy1 N2 63.71(12) . . ?
O11 Dy1 N2 71.95(13) . . ?
O9 Dy1 N2 132.56(12) . . ?
O10 Dy1 N1 121.11(13) . . ?
O1 Dy1 N1 63.90(12) . . ?
O4 Dy1 N1 63.48(12) . . ?
O7 Dy1 N1 72.39(13) . . ?
O5 Dy1 N1 134.30(12) . . ?
O11 Dy1 N1 133.32(12) . . ?
O9 Dy1 N1 72.75(12) . . ?
N2 Dy1 N1 118.78(13) . . ?
O8 Ag1 O4 160.6(9) . 1_565 ?
O8 Ag1 O3 144.0(8) . 1_565 ?
O4 Ag1 O3 54.22(19) 1_565 1_565 ?
O8 Ag1' O3 171.3(5) . 1_565 ?
O8 Ag1' O4 132.2(6) . 1_565 ?
O3 Ag1' O4 53.69(17) 1_565 1_565 ?
C1 O1 Dy1 125.8(3) . . ?
C7 O3 Ag1' 96.9(5) . 1_545 ?
C7 O3 Ag1 83.7(5) . 1_545 ?
Ag1' O3 Ag1 13.28(9) 1_545 1_545 ?
C7 O4 Ag1 99.1(5) . 1_545 ?
C7 O4 Dy1 125.4(3) . . ?
Ag1 O4 Dy1 135.4(5) 1_545 . ?
C7 O4 Ag1' 86.4(4) . 1_545 ?
Ag1 O4 Ag1' 12.7(2) 1_545 1_545 ?
Dy1 O4 Ag1' 148.1(3) . 1_545 ?
C8 O5 Dy1 125.9(3) . . ?
C14 O7 Dy1 123.9(3) . . ?
C14 O8 Ag1 103.5(4) . . ?
C14 O8 Ag1' 102.8(4) . . ?
Ag1 O8 Ag1' 16.03(12) . . ?
Dy1 O9 H9A 113.2 . . ?
Dy1 O9 H9B 106.9 . . ?
H9A O9 H9B 116.2 . . ?
Dy1 O10 H10A 137.1 . . ?
Dy1 O10 H10B 133.0 . . ?
H10A O10 H10B 86.4 . . ?
Dy1 O11 H11A 108.4 . . ?
Dy1 O11 H11B 123.2 . . ?
H11A O11 H11B 115.0 . . ?
C2 N1 C6 118.8(4) . . ?
C2 N1 Dy1 120.0(3) . . ?
C6 N1 Dy1 121.2(3) . . ?
C13 N2 C9 118.4(4) . . ?
C13 N2 Dy1 120.3(3) . . ?
C9 N2 Dy1 121.1(3) . . ?
O2 C1 O1 126.7(5) . . ?
O2 C1 C2 117.4(5) . . ?
O1 C1 C2 115.9(4) . . ?
N1 C2 C3 122.1(5) . . ?
N1 C2 C1 113.9(4) . . ?
C3 C2 C1 124.0(5) . . ?
C4 C3 C2 118.6(5) . . ?
C4 C3 H3 120.7 . . ?
C2 C3 H3 120.7 . . ?
C3 C4 C5 119.3(5) . . ?
C3 C4 H4 120.3 . . ?
C5 C4 H4 120.3 . . ?
C6 C5 C4 118.8(5) . . ?
C6 C5 H5 120.6 . . ?
C4 C5 H5 120.6 . . ?
N1 C6 C5 122.4(5) . . ?
N1 C6 C7 112.7(5) . . ?
C5 C6 C7 124.9(5) . . ?
O3 C7 O4 122.6(5) . . ?
O3 C7 C6 120.4(5) . . ?
O4 C7 C6 116.9(4) . . ?
O6 C8 O5 126.4(5) . . ?
O6 C8 C9 118.1(5) . . ?
O5 C8 C9 115.5(4) . . ?
N2 C9 C10 122.3(5) . . ?
N2 C9 C8 113.6(5) . . ?
C10 C9 C8 124.0(5) . . ?
C9 C10 C11 118.7(5) . . ?
C9 C10 H10 120.7 . . ?
C11 C10 H10 120.7 . . ?
C12 C11 C10 118.8(6) . . ?
C12 C11 H11 120.6 . . ?
C10 C11 H11 120.6 . . ?
C13 C12 C11 118.9(5) . . ?
C13 C12 H12 120.6 . . ?
C11 C12 H12 120.6 . . ?
N2 C13 C12 122.8(5) . . ?
N2 C13 C14 113.3(4) . . ?
C12 C13 C14 123.9(5) . . ?
O8 C14 O7 124.5(5) . . ?
O8 C14 C13 118.4(5) . . ?
O7 C14 C13 117.1(5) . . ?
H12A O12 H12B 115.6 . . ?
H13A O13 H13B 117.0 . . ?
H14A O14 H14B 117.7 . . ?

loop_
_geom_bond_atom_site_label_1
_geom_bond_atom_site_label_2
_geom_bond_distance
_geom_bond_site_symmetry_2
_geom_bond_publ_flag
Dy1 O10 2.392(3) . ?
Dy1 O1 2.404(3) . ?
Dy1 O4 2.408(3) . ?
Dy1 O7 2.414(3) . ?
Dy1 O5 2.419(3) . ?
Dy1 O11 2.436(3) . ?
Dy1 O9 2.443(3) . ?
Dy1 N2 2.505(4) . ?
Dy1 N1 2.516(4) . ?
Ag1 O8 2.203(5) . ?
Ag1 O4 2.234(7) 1_565 ?
Ag1 O3 2.581(12) 1_565 ?
Ag1' O8 2.229(5) . ?
Ag1' O3 2.337(5) 1_565 ?
Ag1' O4 2.552(11) 1_565 ?
O1 C1 1.264(6) . ?
O2 C1 1.243(6) . ?
O3 C7 1.251(6) . ?
O3 Ag1' 2.337(5) 1_545 ?
O3 Ag1 2.581(12) 1_545 ?
O4 C7 1.276(7) . ?
O4 Ag1 2.234(7) 1_545 ?
O4 Ag1' 2.552(11) 1_545 ?
O5 C8 1.267(6) . ?
O6 C8 1.245(6) . ?
O7 C14 1.260(6) . ?
O8 C14 1.254(6) . ?
O9 H9A 0.8493 . ?
O9 H9B 0.8522 . ?
O10 H10A 0.8425 . ?
O10 H10B 0.8434 . ?
O11 H11A 0.8540 . ?
O11 H11B 0.8552 . ?
N1 C2 1.336(6) . ?
N1 C6 1.344(6) . ?
N2 C13 1.329(6) . ?
N2 C9 1.336(6) . ?
C1 C2 1.509(7) . ?
C2 C3 1.392(7) . ?
C3 C4 1.382(7) . ?
C3 H3 0.9300 . ?
C4 C5 1.382(7) . ?
C4 H4 0.9300 . ?
C5 C6 1.378(8) . ?
C5 H5 0.9300 . ?
C6 C7 1.492(7) . ?
C8 C9 1.517(7) . ?
C9 C10 1.375(8) . ?
C10 C11 1.387(8) . ?
C10 H10 0.9300 . ?
C11 C12 1.374(8) . ?
C11 H11 0.9300 . ?
C12 C13 1.371(8) . ?
C12 H12 0.9300 . ?
C13 C14 1.508(7) . ?
O12 H12A 0.8549 . ?
O12 H12B 0.8544 . ?
O13 H13A 0.8477 . ?
O13 H13B 0.8591 . ?
O14 H14A 0.8495 . ?
O14 H14B 0.8831 . ?

loop_
_geom_torsion_atom_site_label_1
_geom_torsion_atom_site_label_2
_geom_torsion_atom_site_label_3
_geom_torsion_atom_site_label_4
_geom_torsion
_geom_torsion_site_symmetry_1
_geom_torsion_site_symmetry_2
_geom_torsion_site_symmetry_3
_geom_torsion_site_symmetry_4
_geom_torsion_publ_flag
O10 Dy1 O1 C1 -142.7(4) . . . . ?
O4 Dy1 O1 C1 -6.1(5) . . . . ?
O7 Dy1 O1 C1 69.5(4) . . . . ?
O5 Dy1 O1 C1 -140.9(4) . . . . ?
O11 Dy1 O1 C1 145.6(4) . . . . ?
O9 Dy1 O1 C1 -76.9(4) . . . . ?
N2 Dy1 O1 C1 98.6(4) . . . . ?
N1 Dy1 O1 C1 -6.7(4) . . . . ?
O10 Dy1 O4 C7 103.7(4) . . . . ?
O1 Dy1 O4 C7 -5.3(5) . . . . ?
O7 Dy1 O4 C7 -76.9(4) . . . . ?
O5 Dy1 O4 C7 152.8(4) . . . . ?
O11 Dy1 O4 C7 -132.9(4) . . . . ?
O9 Dy1 O4 C7 73.5(4) . . . . ?
N2 Dy1 O4 C7 -140.9(4) . . . . ?
N1 Dy1 O4 C7 -4.7(4) . . . . ?
O10 Dy1 O4 Ag1 -80.9(3) . . . 1_545 ?
O1 Dy1 O4 Ag1 170.0(2) . . . 1_545 ?
O7 Dy1 O4 Ag1 98.4(3) . . . 1_545 ?
O5 Dy1 O4 Ag1 -31.9(3) . . . 1_545 ?
O11 Dy1 O4 Ag1 42.4(4) . . . 1_545 ?
O9 Dy1 O4 Ag1 -111.2(3) . . . 1_545 ?
N2 Dy1 O4 Ag1 34.4(3) . . . 1_545 ?
N1 Dy1 O4 Ag1 170.6(3) . . . 1_545 ?
O10 Dy1 O4 Ag1' -81.7(4) . . . 1_545 ?
O1 Dy1 O4 Ag1' 169.2(3) . . . 1_545 ?
O7 Dy1 O4 Ag1' 97.7(3) . . . 1_545 ?
O5 Dy1 O4 Ag1' -32.7(3) . . . 1_545 ?
O11 Dy1 O4 Ag1' 41.7(4) . . . 1_545 ?
O9 Dy1 O4 Ag1' -111.9(3) . . . 1_545 ?
N2 Dy1 O4 Ag1' 33.7(3) . . . 1_545 ?
N1 Dy1 O4 Ag1' 169.8(4) . . . 1_545 ?
O10 Dy1 O5 C8 -140.1(4) . . . . ?
O1 Dy1 O5 C8 -142.0(4) . . . . ?
O4 Dy1 O5 C8 73.5(4) . . . . ?
O7 Dy1 O5 C8 -0.7(5) . . . . ?
O11 Dy1 O5 C8 -72.2(4) . . . . ?
O9 Dy1 O5 C8 150.3(4) . . . . ?
N2 Dy1 O5 C8 -3.5(4) . . . . ?
N1 Dy1 O5 C8 102.1(4) . . . . ?
O10 Dy1 O7 C14 96.1(4) . . . . ?
O1 Dy1 O7 C14 147.3(4) . . . . ?
O4 Dy1 O7 C14 -83.2(4) . . . . ?
O5 Dy1 O7 C14 -13.6(5) . . . . ?
O11 Dy1 O7 C14 66.5(4) . . . . ?
O9 Dy1 O7 C14 -138.8(4) . . . . ?
N2 Dy1 O7 C14 -10.8(4) . . . . ?
N1 Dy1 O7 C14 -146.5(4) . . . . ?
O4 Ag1 O8 C14 76.9(12) 1_565 . . . ?
O3 Ag1 O8 C14 -80.0(6) 1_565 . . . ?
O4 Ag1 O8 Ag1' 166.3(16) 1_565 . . . ?
O3 Ag1 O8 Ag1' 9.4(5) 1_565 . . . ?
O3 Ag1' O8 C14 -41(4) 1_565 . . . ?
O4 Ag1' O8 C14 89.1(4) 1_565 . . . ?
O3 Ag1' O8 Ag1 -136(4) 1_565 . . . ?
O4 Ag1' O8 Ag1 -5.3(6) 1_565 . . . ?
O10 Dy1 N1 C2 55.6(4) . . . . ?
O1 Dy1 N1 C2 3.9(3) . . . . ?
O4 Dy1 N1 C2 -175.6(4) . . . . ?
O7 Dy1 N1 C2 -80.9(3) . . . . ?
O5 Dy1 N1 C2 153.1(3) . . . . ?
O11 Dy1 N1 C2 -34.8(4) . . . . ?
O9 Dy1 N1 C2 103.7(4) . . . . ?
N2 Dy1 N1 C2 -126.7(3) . . . . ?
O10 Dy1 N1 C6 -126.2(3) . . . . ?
O1 Dy1 N1 C6 -178.0(4) . . . . ?
O4 Dy1 N1 C6 2.6(3) . . . . ?
O7 Dy1 N1 C6 97.2(4) . . . . ?
O5 Dy1 N1 C6 -28.7(4) . . . . ?
O11 Dy1 N1 C6 143.3(3) . . . . ?
O9 Dy1 N1 C6 -78.1(4) . . . . ?
N2 Dy1 N1 C6 51.5(4) . . . . ?
O10 Dy1 N2 C13 -125.6(4) . . . . ?
O1 Dy1 N2 C13 -24.6(5) . . . . ?
O4 Dy1 N2 C13 101.7(4) . . . . ?
O7 Dy1 N2 C13 7.3(4) . . . . ?
O5 Dy1 N2 C13 -175.2(4) . . . . ?
O11 Dy1 N2 C13 -73.4(4) . . . . ?
O9 Dy1 N2 C13 149.3(3) . . . . ?
N1 Dy1 N2 C13 56.7(4) . . . . ?
O10 Dy1 N2 C9 50.4(4) . . . . ?
O1 Dy1 N2 C9 151.4(3) . . . . ?
O4 Dy1 N2 C9 -82.4(4) . . . . ?
O7 Dy1 N2 C9 -176.7(4) . . . . ?
O5 Dy1 N2 C9 0.8(4) . . . . ?
O11 Dy1 N2 C9 102.5(4) . . . . ?
O9 Dy1 N2 C9 -34.8(4) . . . . ?
N1 Dy1 N2 C9 -127.3(4) . . . . ?
Dy1 O1 C1 O2 -173.9(4) . . . . ?
Dy1 O1 C1 C2 8.3(6) . . . . ?
C6 N1 C2 C3 -0.3(7) . . . . ?
Dy1 N1 C2 C3 177.9(4) . . . . ?
C6 N1 C2 C1 -179.9(4) . . . . ?
Dy1 N1 C2 C1 -1.7(5) . . . . ?
O2 C1 C2 N1 178.2(5) . . . . ?
O1 C1 C2 N1 -3.8(7) . . . . ?
O2 C1 C2 C3 -1.4(8) . . . . ?
O1 C1 C2 C3 176.6(5) . . . . ?
N1 C2 C3 C4 0.3(8) . . . . ?
C1 C2 C3 C4 179.9(5) . . . . ?
C2 C3 C4 C5 -0.1(9) . . . . ?
C3 C4 C5 C6 -0.2(9) . . . . ?
C2 N1 C6 C5 0.0(7) . . . . ?
Dy1 N1 C6 C5 -178.2(4) . . . . ?
C2 N1 C6 C7 177.3(4) . . . . ?
Dy1 N1 C6 C7 -0.9(5) . . . . ?
C4 C5 C6 N1 0.3(9) . . . . ?
C4 C5 C6 C7 -176.7(5) . . . . ?
Ag1' O3 C7 O4 -7.2(6) 1_545 . . . ?
Ag1 O3 C7 O4 -6.1(5) 1_545 . . . ?
Ag1' O3 C7 C6 170.3(4) 1_545 . . . ?
Ag1 O3 C7 C6 171.4(5) 1_545 . . . ?
Ag1 O4 C7 O3 7.1(6) 1_545 . . . ?
Dy1 O4 C7 O3 -176.3(4) . . . . ?
Ag1' O4 C7 O3 6.6(5) 1_545 . . . ?
Ag1 O4 C7 C6 -170.5(4) 1_545 . . . ?
Dy1 O4 C7 C6 6.1(6) . . . . ?
Ag1' O4 C7 C6 -171.0(4) 1_545 . . . ?
N1 C6 C7 O3 179.3(5) . . . . ?
C5 C6 C7 O3 -3.5(8) . . . . ?
N1 C6 C7 O4 -3.1(7) . . . . ?
C5 C6 C7 O4 174.1(5) . . . . ?
Dy1 O5 C8 O6 -173.5(4) . . . . ?
Dy1 O5 C8 C9 5.4(7) . . . . ?
C13 N2 C9 C10 -1.6(8) . . . . ?
Dy1 N2 C9 C10 -177.6(4) . . . . ?
C13 N2 C9 C8 177.3(5) . . . . ?
Dy1 N2 C9 C8 1.2(6) . . . . ?
O6 C8 C9 N2 174.9(5) . . . . ?
O5 C8 C9 N2 -4.0(7) . . . . ?
O6 C8 C9 C10 -6.3(9) . . . . ?
O5 C8 C9 C10 174.8(5) . . . . ?
N2 C9 C10 C11 1.5(9) . . . . ?
C8 C9 C10 C11 -177.2(6) . . . . ?
C9 C10 C11 C12 -0.2(10) . . . . ?
C10 C11 C12 C13 -0.9(10) . . . . ?
C9 N2 C13 C12 0.3(8) . . . . ?
Dy1 N2 C13 C12 176.4(4) . . . . ?
C9 N2 C13 C14 179.6(4) . . . . ?
Dy1 N2 C13 C14 -4.3(6) . . . . ?
C11 C12 C13 N2 0.9(9) . . . . ?
C11 C12 C13 C14 -178.3(6) . . . . ?
Ag1 O8 C14 O7 12.2(8) . . . . ?
Ag1' O8 C14 O7 -4.2(8) . . . . ?
Ag1 O8 C14 C13 -168.4(6) . . . . ?
Ag1' O8 C14 C13 175.1(5) . . . . ?
Dy1 O7 C14 O8 -167.7(4) . . . . ?
Dy1 O7 C14 C13 12.9(7) . . . . ?
N2 C13 C14 O8 175.5(5) . . . . ?
C12 C13 C14 O8 -5.2(8) . . . . ?
N2 C13 C14 O7 -5.0(7) . . . . ?
C12 C13 C14 O7 174.3(5) . . . . ?
